data_4000357
_journal_name_full 'Chemistry of Materials'
_journal_year 2004
_chemical_formula_moiety 'C15 H19 N5 O10'
_chemical_formula_sum 'C15 H19 N5 O10'
_chemical_formula_weight 429.34
_space_group_IT_number 15
_symmetry_cell_setting monoclinic
_symmetry_space_group_name_Hall '-C 2yc'
_symmetry_space_group_name_H-M 'C 1 2/c 1'
_cell_angle_alpha 90
_cell_angle_beta 102.942(1)
_cell_angle_gamma 90
_cell_formula_units_Z 0
_cell_length_a 11.8366(3)
_cell_length_b 25.055(1)
_cell_length_c 13.3242(3)
_cell_measurement_reflns_used 386
_cell_measurement_temperature 120
_cell_measurement_theta_max 28
_cell_measurement_theta_min 0
_cell_volume 3851.0781(3)
_computing_cell_refinement
;
 Denzo/Scalepack (Otwinowski & Minor, 1996)
;
_computing_data_collection
;
 COLLECT (Nonius BV, 1997)
;
_computing_data_reduction
;
 Denzo/Scalepack (Otwinowski & Minor, 1996)
;
_computing_structure_solution
;
 SHELXS 86 (Sheldrick, 1986)
;
_diffrn_ambient_temperature 120
_diffrn_measured_fraction_theta_max 1.000
_diffrn_measurement_device_type
;
Enraf Nonius Kappa CCD
;
_diffrn_measurement_method '\f & \w scans'
_diffrn_radiation_monochromator graphite
_diffrn_radiation_type 'Mo K\a'
_diffrn_radiation_wavelength 0.71073
_diffrn_reflns_av_R_equivalents 0.05
_diffrn_reflns_limit_h_max 16
_diffrn_reflns_limit_h_min -15
_diffrn_reflns_limit_k_max 30
_diffrn_reflns_limit_k_min -35
_diffrn_reflns_limit_l_max 13
_diffrn_reflns_limit_l_min -18
_diffrn_reflns_number 14038
_diffrn_reflns_theta_max 29.99
_diffrn_reflns_theta_min 3.01
_diffrn_standards_decay_% 0.00
_diffrn_standards_interval_count 0
_diffrn_standards_interval_time 0
_diffrn_standards_number 0
_exptl_absorpt_coefficient_mu 0.126
_exptl_absorpt_correction_T_max 0.98
_exptl_absorpt_correction_T_min 0.97
_exptl_absorpt_correction_type none
_exptl_crystal_colour ' yellow '
_exptl_crystal_density_diffrn 1.481
_exptl_crystal_density_meas ?
_exptl_crystal_description ' prism '
_exptl_crystal_F_000 1792.425
_exptl_crystal_size_max 0.40
_exptl_crystal_size_mid 0.25
_exptl_crystal_size_min 0.20
_refine_diff_density_max 1.36
_refine_diff_density_min -0.68
_refine_ls_goodness_of_fit_ref 0.9826
_refine_ls_number_parameters 290
_refine_ls_number_reflns 3008
_refine_ls_R_factor_gt 0.0746
_refine_ls_shift/su_max 0.012798
_refine_ls_structure_factor_coef F
_refine_ls_weighting_details
;
 Method= Tukey and Prince
 W = [weight] * [1-(deltaF/6*sigmaF)^2]^2
 4.05 -0.554 2.16
;
_refine_ls_weighting_scheme calc
_refine_ls_wR_factor_ref 0.0723
_reflns_limit_h_max 16
_reflns_limit_h_min 0
_reflns_limit_k_max 35
_reflns_limit_k_min 0
_reflns_limit_l_max 17
_reflns_limit_l_min -18
_reflns_number_gt 3008
_reflns_number_total 5671
_reflns_threshold_expression >3.50\s(I)
_cod_depositor_comments
;
The following automatic conversions were performed:
'_symmetry_cell_setting' value 'Monoclinic ' changed to 'monoclinic'
according to '/home/saulius/struct/CIF-dictionaries/cif_core.dic'
dictionary named 'cif_core.dic' version 2.4.1 from 2010-06-29.

Automatic conversion script
Id: cif_fix_enum 1527 2010-12-29 10:47:43Z saulius 
;
_cod_original_sg_symbol_H-M 'C 2/c'
_cod_database_code 4000357

loop_
_symmetry_equiv_pos_as_xyz
x,y,z
-x,-y,-z
x+1/2,y+1/2,z
-x+1/2,-y+1/2,-z
-x,y,-z+1/2
x,-y,z+1/2
-x+1/2,y+1/2,-z+1/2
x+1/2,-y+1/2,z+1/2

loop_
_atom_site_label
_atom_site_fract_x
_atom_site_fract_y
_atom_site_fract_z
_atom_site_U_iso_or_equiv
_atom_site_occupancy
_atom_site_adp_type
N1 0.5665(2) 0.4319(1) 0.3830(2) 0.0205 1.0000 Uani
N2 0.4539(2) 0.3646(1) 0.3824(2) 0.0203 1.0000 Uani
N11 0.7581(2) 0.0651(1) 0.1364(2) 0.0243 1.0000 Uani
N12 0.3465(2) 0.08938(12) 0.1155(2) 0.0283 1.0000 Uani
N13 0.4905(2) -0.09191(11) 0.1208(2) 0.0224 1.0000 Uani
O1 0.62557(17) 0.30315(8) 0.31243(17) 0.0230 1.0000 Uani
O2 0.64166(18) 0.25958(8) 0.11915(16) 0.0226 1.0000 Uani
O3 0.46752(18) 0.29116(9) -0.05522(17) 0.0250 1.0000 Uani
O11 0.7187(2) -0.04860(9) 0.1419(2) 0.0389 1.0000 Uani
O14 0.3654(2) 0.1376(1) 0.1230(2) 0.0377 1.0000 Uani
O15 0.2494(2) 0.06936(11) 0.1038(2) 0.0432 1.0000 Uani
O16 0.4010(3) -0.10634(12) 0.1422(4) 0.0714 1.0000 Uani
O17 0.5551(2) -0.12332(11) 0.0928(3) 0.0477 1.0000 Uani
O121 0.8488(6) 0.0383(3) 0.1584(9) 0.0641 0.4788 Uani
O131 0.7731(13) 0.1090(5) 0.1698(7) 0.0335 0.4788 Uani
O122 0.8268(5) 0.0392(2) 0.1005(5) 0.0272 0.5212 Uani
O132 0.7649(13) 0.1135(6) 0.1271(9) 0.0653 0.5212 Uani
C1 0.5629(2) 0.37890(11) 0.3849(2) 0.0167 1.0000 Uani
C11 0.6355(2) -0.01747(11) 0.1327(2) 0.0187 1.0000 Uani
C12 0.6455(2) 0.04039(11) 0.1333(2) 0.0182 1.0000 Uani
C14 0.4441(3) 0.05365(13) 0.1215(2) 0.0218 1.0000 Uani
C16 0.5168(2) -0.03494(12) 0.1246(2) 0.0186 1.0000 Uani
C2 0.4571(3) 0.45197(12) 0.3782(3) 0.0241 1.0000 Uani
C3 0.3863(3) 0.40935(12) 0.3778(2) 0.0235 1.0000 Uani
C13 0.5537(3) 0.07465(12) 0.1294(2) 0.0210 1.0000 Uani
C15 0.4249(2) -0.00093(13) 0.1194(2) 0.0205 1.0000 Uani
H21 0.4352(3) 0.48849(12) 0.3767(3) 0.0282 1.0000 Uiso
H31 0.3053(3) 0.41038(12) 0.3746(2) 0.0253 1.0000 Uiso
H131 0.5656(3) 0.11217(12) 0.1328(2) 0.0215 1.0000 Uiso
H151 0.3489(2) -0.01465(13) 0.1137(2) 0.0234 1.0000 Uiso
C4 0.6627(2) 0.34196(11) 0.3895(2) 0.0204 1.0000 Uani
H41 0.7276(2) 0.36084(11) 0.3766(2) 0.0241 1.0000 Uiso
H42 0.6833(2) 0.32542(11) 0.4553(2) 0.0241 1.0000 Uiso
C5 0.7155(3) 0.26783(13) 0.3009(3) 0.0280 1.0000 Uani
H51 0.7773(3) 0.28755(13) 0.2843(3) 0.0327 1.0000 Uiso
H52 0.7433(3) 0.24842(13) 0.3628(3) 0.0327 1.0000 Uiso
C6 0.6662(3) 0.23061(12) 0.2144(3) 0.0270 1.0000 Uani
H61 0.7197(3) 0.20277(12) 0.2110(3) 0.0311 1.0000 Uiso
H62 0.5964(3) 0.21574(12) 0.2261(3) 0.0311 1.0000 Uiso
C7 0.5922(3) 0.22502(13) 0.0347(3) 0.0281 1.0000 Uani
H71 0.6466(3) 0.19815(13) 0.0280(3) 0.0341 1.0000 Uiso
H72 0.5239(3) 0.20878(13) 0.0467(3) 0.0341 1.0000 Uiso
C8 0.5623(3) 0.25754(14) -0.0618(3) 0.0283 1.0000 Uani
H81 0.6271(3) 0.27874(14) -0.0674(3) 0.0338 1.0000 Uiso
H82 0.5416(3) 0.23493(14) -0.1203(3) 0.0338 1.0000 Uiso
C9 0.4446(3) 0.32990(14) -0.1350(3) 0.0305 1.0000 Uani
H91 0.3807(3) 0.35137(14) -0.1279(3) 0.0349 1.0000 Uiso
H92 0.5110(3) 0.35182(14) -0.1310(3) 0.0349 1.0000 Uiso
H93 0.4267(3) 0.31231(14) -0.1998(3) 0.0349 1.0000 Uiso
H1 0.6227(2) 0.4548(1) 0.3852(2) 0.0500 1.0000 Uiso
H2 0.4288(2) 0.3320(1) 0.3809(2) 0.0500 1.0000 Uiso
